data_7060050
loop_
_publ_author_name
'K\?iz\?ilkaya, Perihan'
'\,Senkuytu, Elif'
'Davarc\?i, Derya'
'Pala, U\(gur'
'\"Ol\,cer, Zehra'
'Yenilmez \,Cift\,ci, G\"on\"ul'

_publ_section_title
;
 Novel paraben derivatives of tetracyclic spermine cyclotriphosphazenes:
 synthesis, characterization and biosensor based DNA interaction analysis
;
_journal_issue 43
_journal_name_full 'New Journal of Chemistry'
_journal_page_first 18942
_journal_page_last 18953
_journal_paper_doi 10.1039/D0NJ03908J
_journal_volume 44
_journal_year 2020
_chemical_formula_moiety 'C26 H36 N7 O6 P3'
_chemical_formula_sum 'C26 H36 N7 O6 P3'
_chemical_formula_weight 635.53
_space_group_crystal_system monoclinic
_space_group_IT_number 14
_space_group_name_Hall '-P 2yn'
_space_group_name_H-M_alt 'P 1 21/n 1'
_atom_sites_solution_hydrogens mixed
_audit_creation_date 2020-06-10
_audit_creation_method
;
Olex2 1.2
(compiled 2018.05.29 svn.r3508 for OlexSys, GUI svn.r5506)
;
_audit_update_record
;
2020-06-15 deposited with the CCDC.	2020-10-13 downloaded from the CCDC.
;
_cell_angle_alpha 90
_cell_angle_beta 92.765(14)
_cell_angle_gamma 90
_cell_formula_units_Z 4
_cell_length_a 11.694(2)
_cell_length_b 22.071(4)
_cell_length_c 11.771(3)
_cell_measurement_reflns_used 1530
_cell_measurement_temperature 296(2)
_cell_measurement_theta_max 18.72
_cell_measurement_theta_min 2.40
_cell_volume 3034.5(11)
_computing_molecular_graphics 'Olex2 (Dolomanov et al., 2009)'
_computing_publication_material 'Olex2 (Dolomanov et al., 2009)'
_computing_structure_refinement 'ShelXL (Sheldrick, 2015)'
_diffrn_ambient_temperature 296.15
_diffrn_detector_area_resol_mean 8.3333
_diffrn_measured_fraction_theta_full 0.991
_diffrn_measured_fraction_theta_max 0.991
_diffrn_measurement_device_type 'Bruker APEX-II CCD'
_diffrn_measurement_method '\f and \w scans'
_diffrn_radiation_monochromator 'multilayer QUAZAR mirrors'
_diffrn_radiation_type MoK\a
_diffrn_radiation_wavelength 0.71073
_diffrn_reflns_av_unetI/netI 0.1941
_diffrn_reflns_Laue_measured_fraction_full 0.991
_diffrn_reflns_Laue_measured_fraction_max 0.991
_diffrn_reflns_limit_h_max 13
_diffrn_reflns_limit_h_min -13
_diffrn_reflns_limit_k_max 26
_diffrn_reflns_limit_k_min -26
_diffrn_reflns_limit_l_max 13
_diffrn_reflns_limit_l_min -11
_diffrn_reflns_number 5324
_diffrn_reflns_point_group_measured_fraction_full 0.991
_diffrn_reflns_point_group_measured_fraction_max 0.991
_diffrn_reflns_theta_full 25.055
_diffrn_reflns_theta_max 25.055
_diffrn_reflns_theta_min 1.973
_diffrn_standards_number 0
_exptl_absorpt_coefficient_mu 0.248
_exptl_absorpt_correction_type none
_exptl_crystal_density_diffrn 1.391
_exptl_crystal_description rod
_exptl_crystal_F_000 1336
_exptl_crystal_size_max 0.21
_exptl_crystal_size_mid 0.08
_exptl_crystal_size_min 0.051
_refine_diff_density_max 0.583
_refine_diff_density_min -0.495
_refine_diff_density_rms 0.112
_refine_ls_extinction_method none
_refine_ls_goodness_of_fit_ref 1.003
_refine_ls_hydrogen_treatment mixed
_refine_ls_matrix_type full
_refine_ls_number_parameters 385
_refine_ls_number_reflns 5324
_refine_ls_number_restraints 0
_refine_ls_restrained_S_all 1.003
_refine_ls_R_factor_all 0.2374
_refine_ls_R_factor_gt 0.0955
_refine_ls_shift/su_max 0.001
_refine_ls_shift/su_mean 0.000
_refine_ls_structure_factor_coef Fsqd
_refine_ls_weighting_details 'w=1/[\s^2^(Fo^2^)+(0.1382P)^2^] where P=(Fo^2^+2Fc^2^)/3'
_refine_ls_weighting_scheme calc
_refine_ls_wR_factor_gt 0.2204
_refine_ls_wR_factor_ref 0.2930
_reflns_Friedel_coverage 0.000
_reflns_number_gt 2139
_reflns_number_total 5324
_reflns_threshold_expression 'I > 2\s(I)'
_cod_data_source_file d0nj03908j2.cif
_cod_data_source_block 18gtu350_es_525_z_6a_0ma_pl_tw
_cod_depositor_comments 'Adding full bibliography for 7060050--7060052.cif.'
_cod_database_code 7060050
_shelx_shelxl_version_number 2018/3
_shelx_space_group_comment
;
The symmetry employed for this shelxl refinement is uniquely defined
by the following loop, which should always be used as a source of
symmetry information in preference to the above space-group names.
They are only intended as comments.
;
_olex2_refinement_description
;
1. Twinned data refinement
 Scales: 0.624(7)
 0.376(7)
2. Fixed Uiso
 At 1.2 times of:
  All C(H) groups, {H21A,H21B,H5} of C21, All C(H,H) groups, All N(H) groups
 At 1.5 times of:
  {H16A,H16B,H16C} of C16, {H8A,H8B,H8C} of C8
3.a Riding coordinates:
 N6(H6)
3.b Secondary CH2 refined with riding coordinates:
 C24(H24A,H24B), C17(H17A,H17B), C26(H26A,H26B), C23(H23A,H23B), C25(H25A,
 H25B), C22(H22A,H22B), C18(H18A,H18B), C19(H19A,H19B), C20(H20A,H20B),
 C21(H21A,H21B)
3.c Aromatic/amide H refined with riding coordinates:
 C3(H3), C2(H2), C14(H14), C13(H13), C5(H5A), C10(H10), C6(H6A), C11(H11)
3.d Idealised Me refined as rotating group:
 C8(H8A,H8B,H8C), C16(H16A,H16B,H16C)
;
_olex2_submission_special_instructions 'No special instructions were received'

loop_
_space_group_symop_operation_xyz
'x, y, z'
'-x+1/2, y+1/2, -z+1/2'
'-x, -y, -z'
'x-1/2, -y-1/2, z-1/2'

loop_
_atom_site_label
_atom_site_type_symbol
_atom_site_fract_x
_atom_site_fract_y
_atom_site_fract_z
_atom_site_U_iso_or_equiv
_atom_site_adp_type
_atom_site_occupancy
_atom_site_site_symmetry_order
_atom_site_calc_flag
_atom_site_refinement_flags_posn
_atom_site_refinement_flags_adp
_atom_site_refinement_flags_occupancy
_atom_site_disorder_assembly
_atom_site_disorder_group
P1 P 0.53644(16) 0.47202(9) 0.24699(17) 0.0449(6) Uani 1 1 d . . . . .
P2 P 0.64153(19) 0.56000(9) 0.38159(16) 0.0488(6) Uani 1 1 d . . . . .
P3 P 0.6627(2) 0.56082(10) 0.14550(17) 0.0556(7) Uani 1 1 d . . . . .
O2 O 0.5419(4) 0.4002(2) 0.2480(4) 0.0512(13) Uani 1 1 d . . . . .
O1 O 0.4007(4) 0.4716(2) 0.2294(4) 0.0542(14) Uani 1 1 d . . . . .
N1 N 0.5749(5) 0.4963(3) 0.3682(4) 0.0449(16) Uani 1 1 d . . . . .
O3 O 0.0678(5) 0.6870(3) 0.3151(6) 0.0801(18) Uani 1 1 d . . . . .
N2 N 0.6644(5) 0.5928(3) 0.2661(5) 0.0490(16) Uani 1 1 d . . . . .
N3 N 0.5939(6) 0.4975(3) 0.1412(5) 0.0542(17) Uani 1 1 d . . . . .
O5 O 0.9929(6) 0.2514(3) 0.1982(7) 0.096(2) Uani 1 1 d . . . . .
O4 O 0.0853(6) 0.7004(3) 0.1289(6) 0.096(2) Uani 1 1 d . . . . .
N7 N 0.7907(6) 0.5468(3) 0.0975(6) 0.0602(19) Uani 1 1 d . . . . .
C1 C 0.3347(6) 0.5250(3) 0.2291(7) 0.0463(19) Uani 1 1 d . . . . .
C3 C 0.2219(6) 0.5946(3) 0.3255(6) 0.048(2) Uani 1 1 d . . . . .
H3 H 0.192749 0.608998 0.392497 0.058 Uiso 1 1 calc R . . . .
C4 C 0.1919(6) 0.6220(3) 0.2237(7) 0.0448(19) Uani 1 1 d . . . . .
N4 N 0.7624(6) 0.5479(3) 0.4579(5) 0.0579(19) Uani 1 1 d . . . . .
N5 N 0.5639(7) 0.6021(3) 0.4634(6) 0.065(2) Uani 1 1 d . . . . .
C2 C 0.2954(7) 0.5457(3) 0.3283(7) 0.050(2) Uani 1 1 d . . . . .
H2 H 0.317421 0.527256 0.396926 0.060 Uiso 1 1 calc R . . . .
C7 C 0.1105(8) 0.6744(4) 0.2151(8) 0.061(2) Uani 1 1 d . . . . .
C9 C 0.6479(7) 0.3709(3) 0.2592(8) 0.053(2) Uani 1 1 d . . . . .
C14 C 0.6957(7) 0.3490(3) 0.1632(7) 0.056(2) Uani 1 1 d . . . . .
H14 H 0.660269 0.356161 0.092087 0.067 Uiso 1 1 calc R . . . .
C13 C 0.7959(7) 0.3164(3) 0.1723(7) 0.059(2) Uani 1 1 d . . . . .
H13 H 0.829579 0.302294 0.107329 0.071 Uiso 1 1 calc R . . . .
C12 C 0.8461(7) 0.3049(3) 0.2783(8) 0.061(2) Uani 1 1 d . . . . .
O6 O 0.9989(7) 0.2559(4) 0.3837(7) 0.133(3) Uani 1 1 d . . . . .
C5 C 0.2333(7) 0.6010(4) 0.1242(7) 0.059(2) Uani 1 1 d . . . . .
H5A H 0.211612 0.619700 0.055683 0.070 Uiso 1 1 calc R . . . .
N6 N 0.6095(8) 0.6067(4) 0.0499(6) 0.093(3) Uani 1 1 d . . . . .
H6 H 0.553727 0.626499 0.077175 0.111 Uiso 1 1 d R . . . .
C10 C 0.6976(9) 0.3588(4) 0.3658(8) 0.070(3) Uani 1 1 d . . . . .
H10 H 0.665069 0.373834 0.430617 0.084 Uiso 1 1 calc R . . . .
C6 C 0.3071(7) 0.5520(4) 0.1251(7) 0.058(2) Uani 1 1 d . . . . .
H6A H 0.337022 0.537638 0.058381 0.070 Uiso 1 1 calc R . . . .
C11 C 0.7953(9) 0.3244(4) 0.3753(8) 0.071(3) Uani 1 1 d . . . . .
H11 H 0.827204 0.314281 0.446698 0.085 Uiso 1 1 calc R . . . .
C15 C 0.9556(9) 0.2696(5) 0.2932(12) 0.080(3) Uani 1 1 d . . . . .
C24 C 0.9594(7) 0.5055(5) 0.2227(8) 0.077(3) Uani 1 1 d . . . . .
H24A H 0.988947 0.466912 0.250324 0.093 Uiso 1 1 calc R . . . .
H24B H 1.020239 0.526025 0.184656 0.093 Uiso 1 1 calc R . . . .
C17 C 0.8159(9) 0.5986(5) 0.5230(8) 0.081(3) Uani 1 1 d . . . . .
H17A H 0.851151 0.626191 0.470864 0.097 Uiso 1 1 calc R . . . .
H17B H 0.875536 0.582936 0.574987 0.097 Uiso 1 1 calc R . . . .
C26 C 0.8441(7) 0.5096(4) 0.4034(7) 0.070(3) Uani 1 1 d . . . . .
H26A H 0.802478 0.478888 0.359380 0.084 Uiso 1 1 calc R . . . .
H26B H 0.890740 0.489029 0.461867 0.084 Uiso 1 1 calc R . . . .
C23 C 0.8573(7) 0.4943(4) 0.1361(8) 0.074(3) Uani 1 1 d . . . . .
H23A H 0.886708 0.474704 0.069714 0.088 Uiso 1 1 calc R . . . .
H23B H 0.805576 0.465882 0.169979 0.088 Uiso 1 1 calc R . . . .
C25 C 0.9244(7) 0.5439(5) 0.3237(8) 0.076(3) Uani 1 1 d . . . . .
H25A H 0.885883 0.580185 0.295313 0.092 Uiso 1 1 calc R . . . .
H25B H 0.992813 0.556469 0.367464 0.092 Uiso 1 1 calc R . . . .
C22 C 0.8594(10) 0.5917(5) 0.0392(9) 0.096(3) Uani 1 1 d . . . . .
H22A H 0.913647 0.570856 -0.006865 0.115 Uiso 1 1 calc R . . . .
H22B H 0.902420 0.615766 0.095292 0.115 Uiso 1 1 calc R . . . .
C8 C -0.0200(9) 0.7346(5) 0.3145(10) 0.103(4) Uani 1 1 d . . . . .
H8A H -0.076593 0.726923 0.254450 0.155 Uiso 1 1 calc GR . . . .
H8B H 0.015063 0.773275 0.302562 0.155 Uiso 1 1 calc GR . . . .
H8C H -0.055849 0.734777 0.386198 0.155 Uiso 1 1 calc GR . . . .
C18 C 0.7290(11) 0.6331(5) 0.5899(8) 0.098(4) Uani 1 1 d . . . . .
H18A H 0.702931 0.607135 0.649979 0.118 Uiso 1 1 calc R . . . .
H18B H 0.766237 0.667981 0.625536 0.118 Uiso 1 1 calc R . . . .
C19 C 0.6259(10) 0.6545(4) 0.5175(9) 0.089(3) Uani 1 1 d . . . . .
H19A H 0.574468 0.676645 0.564593 0.106 Uiso 1 1 calc R . . . .
H19B H 0.650884 0.681662 0.458928 0.106 Uiso 1 1 calc R . . . .
C20 C 0.6790(14) 0.6447(6) -0.0130(14) 0.136(5) Uani 1 1 d . . . . .
H20A H 0.639259 0.650539 -0.086468 0.163 Uiso 1 1 calc R . . . .
H20B H 0.679860 0.683839 0.024648 0.163 Uiso 1 1 calc R . . . .
C16 C 1.0920(9) 0.2122(5) 0.2051(11) 0.128(5) Uani 1 1 d . . . . .
H16A H 1.112448 0.201333 0.129765 0.192 Uiso 1 1 calc GR . . . .
H16B H 1.074488 0.176278 0.246736 0.192 Uiso 1 1 calc GR . . . .
H16C H 1.154783 0.233060 0.243300 0.192 Uiso 1 1 calc GR . . . .
C21 C 0.7877(17) 0.6319(8) -0.0338(15) 0.180(8) Uani 1 1 d . . . . .
H21A H 0.827731 0.670314 -0.036784 0.216 Uiso 1 1 calc R . . . .
H21B H 0.787068 0.615002 -0.109941 0.216 Uiso 1 1 calc R . . . .
H5 H 0.510(14) 0.579(7) 0.511(13) 0.216 Uiso 1 1 d R . . . .

loop_
_atom_site_aniso_label
_atom_site_aniso_U_11
_atom_site_aniso_U_22
_atom_site_aniso_U_33
_atom_site_aniso_U_23
_atom_site_aniso_U_13
_atom_site_aniso_U_12
P1 0.0326(12) 0.0463(11) 0.0563(13) -0.0057(10) 0.0076(10) 0.0046(10)
P2 0.0517(14) 0.0494(12) 0.0459(12) -0.0013(10) 0.0078(11) -0.0023(11)
P3 0.0555(15) 0.0635(14) 0.0484(13) 0.0064(11) 0.0081(11) 0.0070(13)
O2 0.037(3) 0.045(3) 0.071(3) -0.011(3) 0.002(3) 0.007(3)
O1 0.032(3) 0.054(3) 0.077(4) -0.008(3) 0.002(3) 0.004(3)
N1 0.044(4) 0.048(3) 0.044(4) -0.001(3) 0.011(3) 0.001(3)
O3 0.078(5) 0.065(4) 0.097(5) 0.003(3) -0.003(4) 0.028(4)
N2 0.037(4) 0.053(4) 0.058(4) 0.007(3) 0.012(3) 0.001(3)
N3 0.055(4) 0.061(4) 0.047(4) -0.006(3) 0.004(3) 0.005(4)
O5 0.056(4) 0.089(5) 0.143(7) -0.016(5) 0.003(4) 0.038(4)
O4 0.105(6) 0.091(5) 0.094(5) 0.028(4) 0.007(4) 0.025(4)
N7 0.060(5) 0.056(4) 0.066(4) 0.003(3) 0.017(4) 0.005(4)
C1 0.017(4) 0.047(4) 0.074(6) -0.012(4) 0.000(4) -0.001(4)
C3 0.040(5) 0.053(5) 0.053(5) -0.005(4) 0.010(4) 0.003(4)
C4 0.031(4) 0.044(4) 0.060(5) 0.000(4) -0.001(4) -0.006(4)
N4 0.054(4) 0.072(5) 0.047(4) 0.002(3) -0.005(4) -0.006(4)
N5 0.079(5) 0.054(4) 0.064(5) -0.022(4) 0.020(4) 0.001(4)
C2 0.050(5) 0.050(5) 0.051(5) 0.000(4) 0.009(4) 0.004(4)
C7 0.068(6) 0.056(5) 0.060(6) 0.005(5) 0.003(5) 0.001(5)
C9 0.051(6) 0.036(4) 0.073(6) -0.008(4) 0.011(5) -0.002(4)
C14 0.047(5) 0.048(5) 0.073(6) 0.005(4) 0.005(5) 0.006(4)
C13 0.055(6) 0.052(5) 0.072(6) -0.003(4) 0.016(5) 0.010(5)
C12 0.061(6) 0.045(4) 0.077(6) 0.003(4) 0.014(6) 0.013(5)
O6 0.107(7) 0.179(9) 0.111(6) 0.022(6) 0.005(6) 0.075(6)
C5 0.060(6) 0.063(5) 0.053(5) 0.004(4) 0.001(5) 0.003(5)
N6 0.100(7) 0.103(6) 0.077(5) 0.040(5) 0.025(5) 0.038(6)
C10 0.082(7) 0.064(6) 0.064(6) -0.005(5) 0.002(5) 0.012(6)
C6 0.046(5) 0.072(6) 0.056(5) -0.009(5) 0.003(4) 0.008(5)
C11 0.073(7) 0.078(6) 0.063(6) 0.012(5) 0.009(5) 0.029(6)
C15 0.054(7) 0.080(7) 0.107(9) -0.002(7) 0.019(7) 0.024(6)
C24 0.029(5) 0.108(7) 0.096(7) -0.002(6) 0.011(5) -0.006(5)
C17 0.079(7) 0.102(8) 0.061(6) -0.013(6) -0.007(5) -0.029(6)
C26 0.050(5) 0.085(7) 0.075(6) 0.030(5) -0.009(5) -0.008(6)
C23 0.047(5) 0.087(7) 0.089(7) -0.013(6) 0.021(5) -0.007(5)
C25 0.044(5) 0.104(7) 0.081(6) 0.008(6) -0.004(5) -0.033(5)
C22 0.102(9) 0.087(7) 0.101(8) 0.005(6) 0.032(7) -0.023(7)
C8 0.090(8) 0.079(7) 0.141(10) -0.009(7) 0.003(7) 0.050(7)
C18 0.139(11) 0.087(7) 0.069(6) -0.027(6) 0.014(8) -0.056(8)
C19 0.110(9) 0.054(6) 0.104(8) -0.023(6) 0.022(7) -0.013(6)
C20 0.125(12) 0.099(10) 0.183(14) 0.078(10) -0.018(11) -0.008(10)
C16 0.072(7) 0.122(9) 0.190(12) -0.032(9) 0.001(8) 0.057(8)
C21 0.158(16) 0.203(18) 0.185(15) 0.127(13) 0.050(14) 0.018(14)

loop_
_atom_type_symbol
_atom_type_description
_atom_type_scat_dispersion_real
_atom_type_scat_dispersion_imag
_atom_type_scat_source
C C 0.0033 0.0016 'International Tables Vol C Tables 4.2.6.8 and 6.1.1.4'
H H 0.0000 0.0000 'International Tables Vol C Tables 4.2.6.8 and 6.1.1.4'
N N 0.0061 0.0033 'International Tables Vol C Tables 4.2.6.8 and 6.1.1.4'
O O 0.0106 0.0060 'International Tables Vol C Tables 4.2.6.8 and 6.1.1.4'
P P 0.1023 0.0942 'International Tables Vol C Tables 4.2.6.8 and 6.1.1.4'

loop_
_geom_angle_atom_site_label_1
_geom_angle_atom_site_label_2
_geom_angle_atom_site_label_3
_geom_angle
_geom_angle_site_symmetry_1
_geom_angle_site_symmetry_3
_geom_angle_publ_flag
O2 P1 O1 92.0(3) . . ?
N1 P1 O2 109.0(3) . . ?
N1 P1 O1 111.1(3) . . ?
N3 P1 O2 110.5(3) . . ?
N3 P1 O1 111.5(3) . . ?
N3 P1 N1 119.3(3) . . ?
N1 P2 N4 107.9(3) . . ?
N1 P2 N5 105.8(3) . . ?
N2 P2 N1 114.7(3) . . ?
N2 P2 N4 111.5(3) . . ?
N2 P2 N5 111.6(3) . . ?
N5 P2 N4 104.7(4) . . ?
N2 P3 N3 113.5(3) . . ?
N2 P3 N7 114.7(3) . . ?
N2 P3 N6 109.4(4) . . ?
N3 P3 N7 106.6(3) . . ?
N3 P3 N6 110.2(4) . . ?
N6 P3 N7 101.8(4) . . ?
C9 O2 P1 119.8(4) . . ?
C1 O1 P1 122.6(4) . . ?
P1 N1 P2 120.2(3) . . ?
C7 O3 C8 115.9(7) . . ?
P2 N2 P3 125.0(4) . . ?
P1 N3 P3 121.7(4) . . ?
C15 O5 C16 116.4(9) . . ?
C23 N7 P3 121.4(5) . . ?
C23 N7 C22 112.8(7) . . ?
C22 N7 P3 123.9(6) . . ?
C2 C1 O1 119.3(7) . . ?
C2 C1 C6 122.9(7) . . ?
C6 C1 O1 117.7(7) . . ?
C4 C3 C2 119.9(7) . . ?
C3 C4 C7 122.3(8) . . ?
C5 C4 C3 120.7(7) . . ?
C5 C4 C7 117.0(7) . . ?
C17 N4 P2 119.1(6) . . ?
C26 N4 P2 114.7(5) . . ?
C26 N4 C17 113.6(7) . . ?
C19 N5 P2 114.7(6) . . ?
C1 C2 C3 118.7(7) . . ?
O3 C7 C4 111.4(7) . . ?
O4 C7 O3 124.5(9) . . ?
O4 C7 C4 124.1(9) . . ?
C14 C9 O2 118.6(8) . . ?
C14 C9 C10 120.5(8) . . ?
C10 C9 O2 120.5(8) . . ?
C9 C14 C13 120.0(8) . . ?
C14 C13 C12 119.4(8) . . ?
C13 C12 C11 120.7(8) . . ?
C13 C12 C15 121.6(9) . . ?
C11 C12 C15 117.6(9) . . ?
C4 C5 C6 120.3(7) . . ?
C20 N6 P3 121.9(8) . . ?
C11 C10 C9 119.5(8) . . ?
C5 C6 C1 117.4(7) . . ?
C10 C11 C12 119.7(8) . . ?
O5 C15 C12 112.6(10) . . ?
O6 C15 O5 123.3(10) . . ?
O6 C15 C12 123.8(11) . . ?
C25 C24 C23 111.9(7) . . ?
N4 C17 C18 111.8(8) . . ?
N4 C26 C25 114.4(7) . . ?
N7 C23 C24 117.4(8) . . ?
C24 C25 C26 113.0(8) . . ?
N7 C22 C21 111.9(10) . . ?
C19 C18 C17 113.4(8) . . ?
N5 C19 C18 110.8(8) . . ?
C21 C20 N6 123.3(12) . . ?
C20 C21 C22 122.8(13) . . ?

loop_
_geom_bond_atom_site_label_1
_geom_bond_atom_site_label_2
_geom_bond_distance
_geom_bond_site_symmetry_2
_geom_bond_publ_flag
P1 O2 1.587(5) . ?
P1 O1 1.591(5) . ?
P1 N1 1.570(6) . ?
P1 N3 1.549(6) . ?
P2 N1 1.611(6) . ?
P2 N2 1.574(6) . ?
P2 N4 1.659(7) . ?
P2 N5 1.643(7) . ?
P3 N2 1.584(6) . ?
P3 N3 1.612(7) . ?
P3 N7 1.654(7) . ?
P3 N6 1.616(7) . ?
O2 C9 1.398(9) . ?
O1 C1 1.408(8) . ?
O3 C7 1.330(10) . ?
O3 C8 1.470(10) . ?
O5 C15 1.284(12) . ?
O5 C16 1.444(11) . ?
O4 C7 1.190(9) . ?
N7 C23 1.457(10) . ?
N7 C22 1.466(11) . ?
C1 C2 1.354(10) . ?
C1 C6 1.386(10) . ?
C3 C4 1.373(10) . ?
C3 C2 1.379(10) . ?
C4 C7 1.497(11) . ?
C4 C5 1.371(10) . ?
N4 C17 1.479(10) . ?
N4 C26 1.448(10) . ?
N5 C19 1.491(11) . ?
C9 C14 1.373(10) . ?
C9 C10 1.384(11) . ?
C14 C13 1.375(11) . ?
C13 C12 1.377(11) . ?
C12 C11 1.381(11) . ?
C12 C15 1.502(13) . ?
O6 C15 1.196(11) . ?
C5 C6 1.384(11) . ?
N6 C20 1.405(14) . ?
C10 C11 1.371(12) . ?
C24 C23 1.553(11) . ?
C24 C25 1.532(12) . ?
C17 C18 1.520(14) . ?
C26 C25 1.556(11) . ?
C22 C21 1.470(17) . ?
C18 C19 1.518(15) . ?
C20 C21 1.336(18) . ?

loop_
_twin_individual_id
_twin_individual_mass_fraction_refined
1 0.624(7)
2 0.376(7)
